data_2204743
loop_
_publ_author_name
'Nadia M. Comerlato'
'Gl\'aucio B. Ferreira'
'Janet M. S. Skakle'
'James L. Wardell'

_publ_section_title
;
 4,5-Bis(benzoylsulfanyl)-1,3-dithiol-2-one
;
_journal_issue 12
_journal_name_full 'Acta Crystallographica Section E'
_journal_page_first o2284
_journal_page_last o2286
_journal_paper_doi 10.1107/S1600536804028387
_journal_volume 60
_journal_year 2004
_chemical_formula_iupac 'C17 H10 O3 S4'
_chemical_formula_moiety 'C17 H10 O3 S4'
_chemical_formula_sum 'C17 H10 O3 S4'
_chemical_formula_weight 390.49
_chemical_name_systematic
;
4,5-Bis(benzoylsulfanyl)-1,3-dithiol-2-one
;
_space_group_IT_number 15
_symmetry_cell_setting monoclinic
_symmetry_space_group_name_Hall '-C 2yc'
_symmetry_space_group_name_H-M 'C 1 2/c 1'
_atom_sites_solution_hydrogens geom
_atom_sites_solution_primary direct
_atom_sites_solution_secondary difmap
_audit_creation_method SHELXL-97
_cell_angle_alpha 90.00
_cell_angle_beta 116.0945(8)
_cell_angle_gamma 90.00
_cell_formula_units_Z 8
_cell_length_a 35.6460(6)
_cell_length_b 5.20360(10)
_cell_length_c 19.1402(3)
_cell_measurement_reflns_used 4041
_cell_measurement_temperature 120(2)
_cell_measurement_theta_max 27.48
_cell_measurement_theta_min 2.71
_cell_volume 3188.39(10)
_computing_cell_refinement
;
DENZO (Otwinowski & Minor, 1997) and COLLECT (Hooft, 1998)
;
_computing_data_collection 'COLLECT (Hooft, 1998)'
_computing_data_reduction 'DENZO and COLLECT'
_computing_molecular_graphics 'ORTEP-3 for Windows (Farrugia, 1997)'
_computing_publication_material SHELXL97
_computing_structure_refinement 'SHELXL97 (Sheldrick, 1997)'
_computing_structure_solution 'SHELXS97 (Sheldrick, 1997)'
_diffrn_ambient_temperature 120(2)
_diffrn_detector_area_resol_mean 9.091
_diffrn_measured_fraction_theta_full 0.998
_diffrn_measured_fraction_theta_max 0.998
_diffrn_measurement_device_type 'Bruker-Nonius FR591 rotating anode'
_diffrn_measurement_method '\f and \w'
_diffrn_radiation_monochromator graphite
_diffrn_radiation_source 'Bruker-Nonius FR591 rotating anode'
_diffrn_radiation_type MoK\a
_diffrn_radiation_wavelength 0.71073
_diffrn_reflns_av_R_equivalents 0.0303
_diffrn_reflns_av_sigmaI/netI 0.0218
_diffrn_reflns_limit_h_max 46
_diffrn_reflns_limit_h_min -46
_diffrn_reflns_limit_k_max 6
_diffrn_reflns_limit_k_min -6
_diffrn_reflns_limit_l_max 24
_diffrn_reflns_limit_l_min -24
_diffrn_reflns_number 25707
_diffrn_reflns_theta_full 27.48
_diffrn_reflns_theta_max 27.48
_diffrn_reflns_theta_min 3.15
_diffrn_standards_number 0
_exptl_absorpt_coefficient_mu 0.609
_exptl_absorpt_correction_T_max 0.883
_exptl_absorpt_correction_T_min 0.787
_exptl_absorpt_correction_type multi-scan
_exptl_absorpt_process_details '(SADABS; Sheldrick, 2003)'
_exptl_crystal_colour colourless
_exptl_crystal_density_diffrn 1.627
_exptl_crystal_density_method 'not measured'
_exptl_crystal_description block
_exptl_crystal_F_000 1600
_exptl_crystal_size_max 0.60
_exptl_crystal_size_mid 0.30
_exptl_crystal_size_min 0.20
_refine_diff_density_max 0.255
_refine_diff_density_min -0.360
_refine_ls_extinction_method none
_refine_ls_goodness_of_fit_ref 1.059
_refine_ls_hydrogen_treatment constr
_refine_ls_matrix_type full
_refine_ls_number_parameters 217
_refine_ls_number_reflns 3656
_refine_ls_number_restraints 0
_refine_ls_restrained_S_all 1.059
_refine_ls_R_factor_all 0.0314
_refine_ls_R_factor_gt 0.0251
_refine_ls_shift/su_max 0.001
_refine_ls_shift/su_mean 0.000
_refine_ls_structure_factor_coef Fsqd
_refine_ls_weighting_details 'w = 1/[\s^2^(Fo^2^)+(0.031P)^2^+3.4602P] where P = (Fo^2^+2Fc^2^)/3'
_refine_ls_weighting_scheme calc
_refine_ls_wR_factor_gt 0.0618
_refine_ls_wR_factor_ref 0.0652
_reflns_number_gt 3191
_reflns_number_total 3656
_reflns_threshold_expression I>2\s(I)
_cod_data_source_file lh6308.cif
_cod_data_source_block I
_cod_original_sg_symbol_H-M 'C 2/c'
_cod_database_code 2204743
_cod_database_fobs_code 2204743

loop_
_symmetry_equiv_pos_as_xyz
'x, y, z'
'-x, y, -z+1/2'
'x+1/2, y+1/2, z'
'-x+1/2, y+1/2, -z+1/2'
'-x, -y, -z'
'x, -y, z-1/2'
'-x+1/2, -y+1/2, -z'
'x+1/2, -y+1/2, z-1/2'

loop_
_atom_site_label
_atom_site_fract_x
_atom_site_fract_y
_atom_site_fract_z
_atom_site_U_iso_or_equiv
_atom_site_adp_type
_atom_site_calc_flag
_atom_site_refinement_flags
_atom_site_occupancy
_atom_site_type_symbol
S1 0.103610(11) -0.37285(7) 0.31289(2) 0.01562(9) Uani d . 1 S
S2 0.170596(10) 0.02062(6) 0.36723(2) 0.01379(9) Uani d . 1 S
C1 0.10785(4) -0.1736(3) 0.38918(8) 0.0128(3) Uani d . 1 C
C2 0.13792(4) 0.0093(3) 0.41389(7) 0.0117(3) Uani d . 1 C
S3 0.072238(10) -0.22872(7) 0.42787(2) 0.01456(9) Uani d . 1 S
S4 0.141682(10) 0.21377(6) 0.489622(19) 0.01325(8) Uani d . 1 S
C5 0.14634(4) -0.2398(3) 0.30231(8) 0.0144(3) Uani d . 1 C
O1 0.15830(3) -0.3129(2) 0.25555(6) 0.0210(2) Uani d . 1 O
C3 0.03248(4) 0.0064(3) 0.37048(8) 0.0156(3) Uani d . 1 C
O3 0.03936(3) 0.1632(2) 0.33152(7) 0.0258(3) Uani d . 1 O
C11 -0.00718(4) -0.0137(3) 0.37810(8) 0.0148(3) Uani d . 1 C
C12 -0.03761(5) 0.1718(3) 0.34099(9) 0.0197(3) Uani d . 1 C
H12 -0.0328 0.3035 0.3115 0.024 Uiso calc R 1 H
C13 -0.07498(5) 0.1644(3) 0.34707(9) 0.0217(3) Uani d . 1 C
H13 -0.0957 0.2919 0.3220 0.026 Uiso calc R 1 H
C14 -0.08222(4) -0.0285(3) 0.38965(8) 0.0181(3) Uani d . 1 C
H14 -0.1078 -0.0331 0.3937 0.022 Uiso calc R 1 H
C15 -0.05214(5) -0.2143(3) 0.42622(10) 0.0241(3) Uani d . 1 C
H15 -0.0571 -0.3465 0.4553 0.029 Uiso calc R 1 H
C16 -0.01465(5) -0.2077(3) 0.42043(10) 0.0231(3) Uani d . 1 C
H16 0.0059 -0.3359 0.4454 0.028 Uiso calc R 1 H
C4 0.18540(4) 0.4181(3) 0.50620(8) 0.0138(3) Uani d . 1 C
O4 0.20356(3) 0.4106(2) 0.46565(6) 0.0222(2) Uani d . 1 O
C21 0.19594(4) 0.6008(3) 0.57182(8) 0.0125(3) Uani d . 1 C
C22 0.22677(4) 0.7850(3) 0.58349(8) 0.0142(3) Uani d . 1 C
H22 0.2406 0.7867 0.5508 0.017 Uiso calc R 1 H
C23 0.23726(4) 0.9649(3) 0.64249(8) 0.0157(3) Uani d . 1 C
H23 0.2583 1.0888 0.6505 0.019 Uiso calc R 1 H
C24 0.21686(4) 0.9640(3) 0.69012(8) 0.0154(3) Uani d . 1 C
H24 0.2235 1.0900 0.7297 0.019 Uiso calc R 1 H
C25 0.18678(4) 0.7790(3) 0.67965(8) 0.0150(3) Uani d . 1 C
H25 0.1733 0.7769 0.7128 0.018 Uiso calc R 1 H
C26 0.17627(4) 0.5969(3) 0.62096(8) 0.0144(3) Uani d . 1 C
H26 0.1558 0.4701 0.6142 0.017 Uiso calc R 1 H

loop_
_atom_site_aniso_label
_atom_site_aniso_U_11
_atom_site_aniso_U_22
_atom_site_aniso_U_33
_atom_site_aniso_U_12
_atom_site_aniso_U_13
_atom_site_aniso_U_23
S1 0.01629(17) 0.01632(18) 0.01618(17) -0.00254(13) 0.00890(14) -0.00503(13)
S2 0.01553(17) 0.01420(17) 0.01608(17) -0.00109(12) 0.01102(13) -0.00182(12)
C1 0.0123(6) 0.0145(6) 0.0136(6) 0.0017(5) 0.0074(5) -0.0004(5)
C2 0.0122(6) 0.0127(6) 0.0116(6) 0.0021(5) 0.0065(5) 0.0016(5)
S3 0.01304(16) 0.01559(17) 0.01811(17) 0.00110(12) 0.00967(14) 0.00230(13)
S4 0.01409(16) 0.01429(17) 0.01468(17) -0.00234(12) 0.00937(13) -0.00326(12)
C5 0.0162(6) 0.0135(7) 0.0145(7) 0.0023(5) 0.0075(6) 0.0011(5)
O1 0.0259(6) 0.0229(5) 0.0204(5) 0.0003(4) 0.0159(5) -0.0048(4)
C3 0.0144(6) 0.0167(7) 0.0155(7) -0.0003(5) 0.0064(5) 0.0003(5)
O3 0.0187(5) 0.0303(6) 0.0316(6) 0.0044(5) 0.0140(5) 0.0144(5)
C11 0.0127(6) 0.0169(7) 0.0153(7) -0.0014(5) 0.0066(5) -0.0015(5)
C12 0.0186(7) 0.0222(7) 0.0207(7) 0.0025(6) 0.0106(6) 0.0053(6)
C13 0.0175(7) 0.0258(8) 0.0225(8) 0.0068(6) 0.0095(6) 0.0052(6)
C14 0.0127(6) 0.0251(8) 0.0180(7) -0.0011(6) 0.0082(5) -0.0023(6)
C15 0.0200(7) 0.0257(8) 0.0309(9) 0.0013(6) 0.0151(7) 0.0088(7)
C16 0.0164(7) 0.0220(8) 0.0331(9) 0.0049(6) 0.0130(7) 0.0099(7)
C4 0.0141(6) 0.0132(6) 0.0151(6) -0.0005(5) 0.0073(5) 0.0006(5)
O4 0.0251(5) 0.0246(6) 0.0258(6) -0.0091(4) 0.0193(5) -0.0088(5)
C21 0.0128(6) 0.0119(6) 0.0128(6) 0.0020(5) 0.0056(5) 0.0010(5)
C22 0.0127(6) 0.0157(7) 0.0154(7) 0.0011(5) 0.0072(5) 0.0014(5)
C23 0.0124(6) 0.0159(7) 0.0168(7) -0.0020(5) 0.0045(5) 0.0003(5)
C24 0.0148(6) 0.0144(7) 0.0140(6) 0.0018(5) 0.0035(5) -0.0016(5)
C25 0.0148(6) 0.0180(7) 0.0134(6) 0.0021(5) 0.0073(5) 0.0003(5)
C26 0.0134(6) 0.0141(7) 0.0164(7) -0.0011(5) 0.0073(5) 0.0005(5)

loop_
_atom_type_symbol
_atom_type_description
_atom_type_scat_dispersion_real
_atom_type_scat_dispersion_imag
_atom_type_scat_source
C C 0.0033 0.0016 'International Tables Vol C Tables 4.2.6.8 and 6.1.1.4'
H H 0.0000 0.0000 'International Tables Vol C Tables 4.2.6.8 and 6.1.1.4'
S S 0.1246 0.1234 'International Tables Vol C Tables 4.2.6.8 and 6.1.1.4'
O O 0.0106 0.0060 'International Tables Vol C Tables 4.2.6.8 and 6.1.1.4'

loop_
_geom_angle_atom_site_label_1
_geom_angle_atom_site_label_2
_geom_angle_atom_site_label_3
_geom_angle
C1 S1 C5 95.83(6)
C2 S2 C5 95.87(6)
C2 C1 S1 118.33(10)
C2 C1 S3 125.24(10)
S1 C1 S3 116.43(8)
C1 C2 S2 116.56(10)
C1 C2 S4 118.41(10)
S2 C2 S4 125.03(8)
C1 S3 C3 98.68(6)
C2 S4 C4 104.47(6)
O1 C5 S1 124.37(11)
O1 C5 S2 122.25(11)
S1 C5 S2 113.37(7)
O3 C3 C11 124.83(13)
O3 C3 S3 120.76(11)
C11 C3 S3 114.40(10)
C16 C11 C12 119.66(13)
C16 C11 C3 122.80(13)
C12 C11 C3 117.54(13)
C13 C12 C11 119.97(14)
C13 C12 H12 120.0
C11 C12 H12 120.0
C14 C13 C12 120.19(14)
C14 C13 H13 119.9
C12 C13 H13 119.9
C15 C14 C13 119.99(13)
C15 C14 H14 120.0
C13 C14 H14 120.0
C14 C15 C16 120.08(14)
C14 C15 H15 120.0
C16 C15 H15 120.0
C15 C16 C11 120.10(14)
C15 C16 H16 120.0
C11 C16 H16 120.0
O4 C4 C21 123.74(12)
O4 C4 S4 122.32(11)
C21 C4 S4 113.90(9)
C26 C21 C22 119.54(12)
C26 C21 C4 122.96(12)
C22 C21 C4 117.49(12)
C23 C22 C21 120.26(13)
C23 C22 H22 119.9
C21 C22 H22 119.9
C22 C23 C24 119.96(13)
C22 C23 H23 120.0
C24 C23 H23 120.0
C25 C24 C23 119.99(13)
C25 C24 H24 120.0
C23 C24 H24 120.0
C24 C25 C26 120.41(13)
C24 C25 H25 119.8
C26 C25 H25 119.8
C25 C26 C21 119.81(13)
C25 C26 H26 120.1
C21 C26 H26 120.1

loop_
_geom_bond_atom_site_label_1
_geom_bond_atom_site_label_2
_geom_bond_distance
S1 C1 1.7424(14)
S1 C5 1.7640(14)
S2 C2 1.7529(13)
S2 C5 1.7839(14)
C1 C2 1.3539(19)
C1 S3 1.7518(13)
C2 S4 1.7551(13)
S3 C3 1.8281(14)
S4 C4 1.7960(14)
C5 O1 1.2098(17)
C3 O3 1.2013(18)
C3 C11 1.4872(19)
C11 C16 1.391(2)
C11 C12 1.391(2)
C12 C13 1.388(2)
C12 H12 0.9500
C13 C14 1.387(2)
C13 H13 0.9500
C14 C15 1.383(2)
C14 H14 0.9500
C15 C16 1.389(2)
C15 H15 0.9500
C16 H16 0.9500
C4 O4 1.2102(17)
C4 C21 1.4856(19)
C21 C26 1.3988(18)
C21 C22 1.4003(19)
C22 C23 1.386(2)
C22 H22 0.9500
C23 C24 1.394(2)
C23 H23 0.9500
C24 C25 1.389(2)
C24 H24 0.9500
C25 C26 1.3891(19)
C25 H25 0.9500
C26 H26 0.9500

loop_
_geom_hbond_atom_site_label_D
_geom_hbond_atom_site_label_H
_geom_hbond_atom_site_label_A
_geom_hbond_distance_DH
_geom_hbond_distance_HA
_geom_hbond_distance_DA
_geom_hbond_angle_DHA
C16 H16 S3 0.95 2.59 3.0392(15) 109
C26 H26 S4 0.95 2.58 3.0146(14) 108

loop_
_geom_torsion_atom_site_label_1
_geom_torsion_atom_site_label_2
_geom_torsion_atom_site_label_3
_geom_torsion_atom_site_label_4
_geom_torsion
C5 S1 C1 C2 1.96(12)
C5 S1 C1 S3 -177.98(8)
S1 C1 C2 S2 -1.50(15)
S3 C1 C2 S2 178.44(8)
S1 C1 C2 S4 178.93(7)
S3 C1 C2 S4 -1.13(17)
C5 S2 C2 C1 0.19(12)
C5 S2 C2 S4 179.73(9)
C2 C1 S3 C3 85.59(13)
S1 C1 S3 C3 -94.47(9)
C1 C2 S4 C4 178.56(11)
S2 C2 S4 C4 -0.97(10)
C1 S1 C5 O1 178.99(13)
C1 S1 C5 S2 -1.71(9)
C2 S2 C5 O1 -179.58(12)
C2 S2 C5 S1 1.11(9)
C1 S3 C3 O3 -10.74(14)
C1 S3 C3 C11 170.29(10)
O3 C3 C11 C16 176.25(15)
S3 C3 C11 C16 -4.83(19)
O3 C3 C11 C12 -3.9(2)
S3 C3 C11 C12 175.00(11)
C16 C11 C12 C13 0.7(2)
C3 C11 C12 C13 -179.09(14)
C11 C12 C13 C14 -0.4(2)
C12 C13 C14 C15 0.0(2)
C13 C14 C15 C16 0.1(2)
C14 C15 C16 C11 0.3(3)
C12 C11 C16 C15 -0.7(2)
C3 C11 C16 C15 179.17(15)
C2 S4 C4 O4 5.12(14)
C2 S4 C4 C21 -176.91(10)
O4 C4 C21 C26 -176.12(14)
S4 C4 C21 C26 5.94(17)
O4 C4 C21 C22 4.5(2)
S4 C4 C21 C22 -173.46(10)
C26 C21 C22 C23 -1.0(2)
C4 C21 C22 C23 178.37(12)
C21 C22 C23 C24 -0.5(2)
C22 C23 C24 C25 1.6(2)
C23 C24 C25 C26 -1.2(2)
C24 C25 C26 C21 -0.4(2)
C22 C21 C26 C25 1.5(2)
C4 C21 C26 C25 -177.93(12)

loop_
_cod_related_entry_id
_cod_related_entry_database
_cod_related_entry_code
1 ChemSpider 9048125
